data_4076745
loop_
_publ_author_name
'Rickard, Clifton E. F.'
'Roper, Warren R.'
'Williamson, Alex'
'Wright, L. James'

_publ_section_title
;
 Tethered Osmium Boryl Complexes from the Reaction of
 Os(BCl2)Cl(CO)(PPh3)2with 2-Hydroxypyridine
;
_journal_issue 8
_journal_name_full Organometallics
_journal_page_first 1714
_journal_paper_doi 10.1021/om011029u
_journal_volume 21
_journal_year 2002
_chemical_formula_moiety 'C42 H34 B Cl I N O2 Os P2'
_chemical_formula_sum 'C42 H34 B Cl I N O2 Os P2'
_chemical_formula_weight 1010.00
_chemical_name_systematic
; 
 ? 
;
_space_group_IT_number 4
_symmetry_cell_setting monoclinic
_symmetry_space_group_name_Hall 'P 2yb'
_symmetry_space_group_name_H-M 'P 1 21 1'
_atom_sites_solution_hydrogens geom
_atom_sites_solution_primary direct
_atom_sites_solution_secondary difmap
_audit_creation_method SHELXL-97
_cell_angle_alpha 90.00
_cell_angle_beta 94.7610(10)
_cell_angle_gamma 90.00
_cell_formula_units_Z 2
_cell_length_a 10.0292(2)
_cell_length_b 16.2023(2)
_cell_length_c 11.6971(2)
_cell_measurement_reflns_used 5637
_cell_measurement_temperature 200(2)
_cell_measurement_theta_max 26
_cell_measurement_theta_min 2
_cell_volume 1894.17(6)
_computing_cell_refinement 'Siemens SMART'
_computing_data_collection 'Siemens SMART (Siemens, 1995)'
_computing_data_reduction 'Siemens SAINT  (Siemens, 1995)'
_computing_molecular_graphics 'Siemens SHELXTL (Siemens, 1994)'
_computing_publication_material SHELXL-97
_computing_structure_refinement 'SHELXL-97 Sheldrick, (1997)'
_computing_structure_solution 'SHELXS Sheldrick, (1990)'
_diffrn_ambient_temperature 200(2)
_diffrn_measured_fraction_theta_full 0.982
_diffrn_measured_fraction_theta_max 0.982
_diffrn_measurement_device_type 'Siemens SMART'
_diffrn_measurement_method 'Area detector \w scans'
_diffrn_radiation_monochromator graphite
_diffrn_radiation_source 'fine-focus sealed tube'
_diffrn_radiation_type MoK\a
_diffrn_radiation_wavelength 0.71073
_diffrn_reflns_av_R_equivalents 0.0212
_diffrn_reflns_av_sigmaI/netI 0.0630
_diffrn_reflns_limit_h_max 12
_diffrn_reflns_limit_h_min -12
_diffrn_reflns_limit_k_max 20
_diffrn_reflns_limit_k_min -20
_diffrn_reflns_limit_l_max 14
_diffrn_reflns_limit_l_min 0
_diffrn_reflns_number 11582
_diffrn_reflns_theta_full 27.05
_diffrn_reflns_theta_max 27.05
_diffrn_reflns_theta_min 1.75
_diffrn_standards_decay_% '< 2'
_exptl_absorpt_coefficient_mu 4.374
_exptl_absorpt_correction_T_max 0.6943
_exptl_absorpt_correction_T_min 0.3020
_exptl_absorpt_correction_type multi-scan
_exptl_absorpt_process_details 'Blessing, 1995'
_exptl_crystal_colour colourless
_exptl_crystal_density_diffrn 1.771
_exptl_crystal_density_method 'not measured'
_exptl_crystal_description Tablet
_exptl_crystal_F_000 980
_exptl_crystal_size_max 0.36
_exptl_crystal_size_mid 0.28
_exptl_crystal_size_min 0.09
_refine_diff_density_max 0.710
_refine_diff_density_min -0.724
_refine_diff_density_rms 0.076
_refine_ls_abs_structure_details 'Flack H D (1983), Acta Cryst. A39, 876-881'
_refine_ls_abs_structure_Flack 0.009(3)
_refine_ls_extinction_method none
_refine_ls_goodness_of_fit_ref 0.790
_refine_ls_hydrogen_treatment constr
_refine_ls_matrix_type full
_refine_ls_number_parameters 460
_refine_ls_number_reflns 7367
_refine_ls_number_restraints 1
_refine_ls_restrained_S_all 0.790
_refine_ls_R_factor_all 0.0201
_refine_ls_R_factor_gt 0.0193
_refine_ls_shift/su_max 0.002
_refine_ls_shift/su_mean 0.000
_refine_ls_structure_factor_coef Fsqd
_refine_ls_weighting_details 'w=1/[\s^2^(Fo^2^)+(0.0000P)^2^+0.0000P] where P=(Fo^2^+2Fc^2^)/3'
_refine_ls_weighting_scheme calc
_refine_ls_wR_factor_gt 0.0513
_refine_ls_wR_factor_ref 0.0527
_reflns_number_gt 7217
_reflns_number_total 7367
_reflns_threshold_expression >2sigma(I)
_cod_data_source_file om011029u.cif
_cod_data_source_block '[2]'
_cod_depositor_comments
;
The following automatic conversions were performed:

'_symmetry_cell_setting' value 'Monoclinic' changed to 'monoclinic'
according to /home/saulius/struct/CIF-dictionaries/cif_core.dic
dictionary named 'cif_core.dic' version 2.4.1 from
2010-06-29.

'_exptl_absorpt_correction_type' value 'Multi-scan'
changed to 'multi-scan' according to
/home/saulius/struct/CIF-dictionaries/cif_core.dic dictionary named
'cif_core.dic' version 2.4.1 from 2010-06-29.

Automatic conversion script
Id: cif_fix_values 1715 2011-07-08 13:25:40Z adriana 

The following automatic conversions were performed:

'_refine_ls_weighting_scheme' value 'calc
w=1/[\s^2^(Fo^2^)+(0.0000P)^2^+0.0000P] where P=(Fo^2^+2Fc^2^)/3' was
changed to 'calc'. New tag '_refine_ls_weighting_details' was
created. The value of the new tag was set to
'w=1/[\s^2^(Fo^2^)+(0.0000P)^2^+0.0000P] where P=(Fo^2^+2Fc^2^)/3'.

Automatic conversion script
Id: cif_fix_values 3143 2015-03-26 13:38:13Z robertas 
;
_cod_original_cell_volume 1894.18(5)
_cod_original_sg_symbol_H-M 'P 21'
_cod_database_code 4076745

loop_
_symmetry_equiv_pos_as_xyz
'x, y, z'
'-x, y+1/2, -z'

loop_
_atom_site_label
_atom_site_type_symbol
_atom_site_fract_x
_atom_site_fract_y
_atom_site_fract_z
_atom_site_U_iso_or_equiv
_atom_site_adp_type
_atom_site_occupancy
_atom_site_calc_flag
_atom_site_refinement_flags
Os Os 0.859793(11) 0.157150(8) 0.158005(10) 0.01854(4) Uani 1 d .
I I 0.92016(3) -0.013130(15) 0.11989(2) 0.03124(7) Uani 1 d .
Cl Cl 0.73430(13) 0.34974(7) 0.23007(11) 0.0426(3) Uani 1 d .
P1 P 0.80700(9) 0.17495(5) -0.04361(8) 0.0212(2) Uani 1 d .
P2 P 0.92157(10) 0.13176(6) 0.35658(9) 0.0219(2) Uani 1 d .
O1 O 0.5678(3) 0.1471(3) 0.1944(3) 0.0468(9) Uani 1 d .
O2 O 0.9804(3) 0.32427(17) 0.1787(3) 0.0280(6) Uani 1 d .
N N 1.0619(3) 0.1979(2) 0.1315(3) 0.0232(7) Uani 1 d .
B B 0.8590(5) 0.2811(3) 0.1880(4) 0.0250(9) Uani 1 d .
C1 C 0.6812(4) 0.1488(3) 0.1808(3) 0.0277(8) Uani 1 d .
C2 C 1.0829(4) 0.2790(2) 0.1450(3) 0.0257(8) Uani 1 d .
C3 C 1.2047(5) 0.3177(3) 0.1267(4) 0.0363(10) Uani 1 d .
H3A H 1.2162 0.3755 0.1368 0.044 Uiso 1 calc R
C4 C 1.3071(5) 0.2685(3) 0.0935(4) 0.0400(11) Uani 1 d .
H4A H 1.3913 0.2922 0.0811 0.048 Uiso 1 calc R
C5 C 1.2869(4) 0.1854(3) 0.0784(4) 0.0372(11) Uani 1 d .
H5A H 1.3567 0.1514 0.0548 0.045 Uiso 1 calc R
C7 C 1.1652(4) 0.1516(3) 0.0976(3) 0.0316(9) Uani 1 d .
H7A H 1.1525 0.0939 0.0870 0.038 Uiso 1 calc R
C11 C 0.9572(4) 0.1717(2) -0.1252(3) 0.0242(8) Uani 1 d .
C12 C 1.0313(5) 0.2396(3) -0.1515(4) 0.0324(10) Uani 1 d .
H12A H 1.0018 0.2932 -0.1323 0.039 Uiso 1 calc R
C13 C 1.1488(5) 0.2308(4) -0.2058(5) 0.0434(13) Uani 1 d .
H13A H 1.1975 0.2785 -0.2245 0.052 Uiso 1 calc R
C14 C 1.1948(4) 0.1551(5) -0.2325(4) 0.0475(11) Uani 1 d .
H14A H 1.2754 0.1500 -0.2693 0.057 Uiso 1 calc R
C15 C 1.1240(6) 0.0853(4) -0.2060(5) 0.0441(13) Uani 1 d .
H15A H 1.1565 0.0322 -0.2238 0.053 Uiso 1 calc R
C16 C 1.0046(5) 0.0929(3) -0.1529(4) 0.0332(10) Uani 1 d .
H16A H 0.9555 0.0450 -0.1357 0.040 Uiso 1 calc R
C21 C 0.6991(4) 0.0999(2) -0.1237(3) 0.0239(8) Uani 1 d .
C22 C 0.6181(4) 0.0449(3) -0.0718(4) 0.0293(9) Uani 1 d .
H22A H 0.6254 0.0400 0.0094 0.035 Uiso 1 calc R
C23 C 0.5254(5) -0.0037(3) -0.1375(4) 0.0411(12) Uani 1 d .
H23A H 0.4709 -0.0418 -0.1009 0.049 Uiso 1 calc R
C24 C 0.5128(5) 0.0036(3) -0.2561(4) 0.0420(11) Uani 1 d .
H24A H 0.4495 -0.0290 -0.3010 0.050 Uiso 1 calc R
C25 C 0.5937(5) 0.0591(3) -0.3080(4) 0.0396(11) Uani 1 d .
H25A H 0.5849 0.0647 -0.3891 0.048 Uiso 1 calc R
C26 C 0.6872(4) 0.1066(3) -0.2438(4) 0.0315(9) Uani 1 d .
H26A H 0.7432 0.1435 -0.2809 0.038 Uiso 1 calc R
C31 C 0.7149(4) 0.2710(2) -0.0831(3) 0.0235(8) Uani 1 d .
C32 C 0.5791(4) 0.2685(3) -0.1244(4) 0.0333(10) Uani 1 d .
H32A H 0.5352 0.2168 -0.1350 0.040 Uiso 1 calc R
C33 C 0.5086(5) 0.3406(3) -0.1498(5) 0.0396(12) Uani 1 d .
H33A H 0.4162 0.3379 -0.1751 0.047 Uiso 1 calc R
C34 C 0.5708(5) 0.4160(3) -0.1387(4) 0.0382(11) Uani 1 d .
H34A H 0.5235 0.4649 -0.1613 0.046 Uiso 1 calc R
C35 C 0.7030(5) 0.4202(3) -0.0942(4) 0.0372(11) Uani 1 d .
H35A H 0.7451 0.4724 -0.0829 0.045 Uiso 1 calc R
C36 C 0.7742(4) 0.3487(2) -0.0662(4) 0.0284(9) Uani 1 d .
H36A H 0.8645 0.3525 -0.0350 0.034 Uiso 1 calc R
C41 C 1.1030(4) 0.1214(3) 0.3872(3) 0.0246(8) Uani 1 d .
C42 C 1.1626(5) 0.0445(3) 0.4029(4) 0.0345(10) Uani 1 d .
H42A H 1.1081 -0.0033 0.4055 0.041 Uiso 1 calc R
C43 C 1.3021(5) 0.0366(3) 0.4151(5) 0.0425(12) Uani 1 d .
H43A H 1.3418 -0.0161 0.4279 0.051 Uiso 1 calc R
C44 C 1.3813(5) 0.1051(3) 0.4086(5) 0.0412(11) Uani 1 d .
H44A H 1.4759 0.0997 0.4162 0.049 Uiso 1 calc R
C45 C 1.3233(5) 0.1825(3) 0.3910(4) 0.0374(11) Uani 1 d .
H45A H 1.3781 0.2300 0.3862 0.045 Uiso 1 calc R
C46 C 1.1853(4) 0.1898(3) 0.3804(4) 0.0296(9) Uani 1 d .
H46A H 1.1461 0.2428 0.3683 0.035 Uiso 1 calc R
C51 C 0.8539(4) 0.0404(2) 0.4247(4) 0.0274(9) Uani 1 d .
C52 C 0.7455(4) -0.0047(3) 0.3729(4) 0.0321(9) Uani 1 d .
H52A H 0.7083 0.0097 0.2982 0.039 Uiso 1 calc R
C53 C 0.6922(5) -0.0706(3) 0.4313(5) 0.0425(12) Uani 1 d .
H53A H 0.6194 -0.1014 0.3960 0.051 Uiso 1 calc R
C54 C 0.7454(6) -0.0910(3) 0.5405(5) 0.0470(13) Uani 1 d .
H54A H 0.7080 -0.1353 0.5804 0.056 Uiso 1 calc R
C55 C 0.8535(6) -0.0470(3) 0.5925(5) 0.0473(13) Uani 1 d .
H55A H 0.8917 -0.0623 0.6665 0.057 Uiso 1 calc R
C56 C 0.9045(5) 0.0187(3) 0.5358(4) 0.0348(10) Uani 1 d .
H56A H 0.9756 0.0501 0.5728 0.042 Uiso 1 calc R
C61 C 0.8669(4) 0.2098(2) 0.4567(3) 0.0258(8) Uani 1 d .
C62 C 0.7272(5) 0.2186(3) 0.4601(4) 0.0366(10) Uani 1 d .
H62A H 0.6681 0.1872 0.4095 0.044 Uiso 1 calc R
C63 C 0.6761(6) 0.2731(3) 0.5372(4) 0.0445(12) Uani 1 d .
H63A H 0.5820 0.2778 0.5398 0.053 Uiso 1 calc R
C64 C 0.7605(6) 0.3206(3) 0.6103(4) 0.0455(13) Uani 1 d .
H64A H 0.7250 0.3574 0.6633 0.055 Uiso 1 calc R
C65 C 0.8962(6) 0.3137(3) 0.6050(4) 0.0466(13) Uani 1 d .
H65A H 0.9548 0.3473 0.6530 0.056 Uiso 1 calc R
C66 C 0.9491(5) 0.2582(3) 0.5302(4) 0.0379(10) Uani 1 d .
H66A H 1.0434 0.2534 0.5295 0.045 Uiso 1 calc R

loop_
_atom_site_aniso_label
_atom_site_aniso_U_11
_atom_site_aniso_U_22
_atom_site_aniso_U_33
_atom_site_aniso_U_23
_atom_site_aniso_U_13
_atom_site_aniso_U_12
Os 0.01846(6) 0.01836(6) 0.01841(7) 0.00025(6) -0.00089(4) 0.00132(6)
I 0.03833(15) 0.02109(11) 0.03398(15) -0.00287(11) 0.00104(11) 0.00469(11)
Cl 0.0509(7) 0.0302(5) 0.0480(7) 0.0048(5) 0.0129(5) 0.0144(5)
P1 0.0222(4) 0.0215(5) 0.0193(4) 0.0011(4) -0.0015(3) -0.0023(3)
P2 0.0253(5) 0.0201(4) 0.0196(5) 0.0012(4) -0.0032(4) -0.0010(3)
O1 0.0224(14) 0.078(3) 0.0408(17) 0.001(2) 0.0043(12) -0.0011(18)
O2 0.0308(15) 0.0232(13) 0.0296(15) -0.0015(13) -0.0001(12) -0.0006(12)
N 0.0206(15) 0.0254(16) 0.0228(17) 0.0031(14) -0.0029(12) 0.0020(13)
B 0.033(2) 0.021(2) 0.021(2) 0.0042(18) 0.0012(17) 0.0087(17)
C1 0.0268(18) 0.032(2) 0.0242(18) -0.0063(19) -0.0005(13) -0.0016(18)
C2 0.029(2) 0.0253(19) 0.022(2) 0.0020(16) -0.0017(15) -0.0038(16)
C3 0.038(2) 0.038(2) 0.032(2) 0.000(2) -0.0019(18) -0.016(2)
C4 0.026(2) 0.056(3) 0.037(3) 0.005(2) -0.0006(19) -0.009(2)
C5 0.023(2) 0.054(3) 0.035(2) -0.004(2) 0.0034(18) 0.0048(18)
C7 0.0279(18) 0.033(2) 0.032(2) -0.007(2) -0.0027(15) 0.011(2)
C11 0.0231(17) 0.030(2) 0.0191(17) -0.0008(16) -0.0002(13) -0.0012(16)
C12 0.028(2) 0.036(2) 0.033(2) 0.004(2) 0.0030(19) -0.0056(19)
C13 0.026(2) 0.062(3) 0.043(3) 0.006(3) 0.009(2) -0.009(2)
C14 0.029(2) 0.072(3) 0.043(2) 0.000(3) 0.0105(18) 0.003(3)
C15 0.040(3) 0.052(3) 0.041(3) -0.013(3) 0.003(2) 0.010(2)
C16 0.027(2) 0.040(2) 0.033(3) -0.005(2) 0.0036(18) 0.000(2)
C21 0.0240(19) 0.0263(19) 0.0211(19) -0.0018(16) -0.0009(15) -0.0034(15)
C22 0.031(2) 0.032(2) 0.024(2) 0.0007(18) -0.0022(17) -0.0089(18)
C23 0.043(3) 0.041(3) 0.039(3) -0.001(2) 0.000(2) -0.021(2)
C24 0.039(2) 0.048(3) 0.038(3) -0.009(2) -0.0058(19) -0.017(2)
C25 0.043(3) 0.048(3) 0.026(2) -0.004(2) -0.0052(19) -0.012(2)
C26 0.034(2) 0.037(2) 0.023(2) 0.0010(18) 0.0027(17) -0.0107(18)
C31 0.024(2) 0.0264(19) 0.0199(19) 0.0064(16) 0.0011(15) 0.0021(15)
C32 0.023(2) 0.036(2) 0.040(3) 0.004(2) -0.0043(19) -0.0021(17)
C33 0.025(2) 0.048(3) 0.045(3) 0.003(2) -0.0001(19) 0.004(2)
C34 0.043(3) 0.035(2) 0.038(3) 0.006(2) 0.009(2) 0.011(2)
C35 0.041(3) 0.028(2) 0.044(3) 0.004(2) 0.007(2) -0.0010(19)
C36 0.0262(19) 0.0257(19) 0.034(2) 0.0018(17) 0.0035(17) -0.0032(16)
C41 0.025(2) 0.0259(18) 0.022(2) -0.0006(16) -0.0043(16) 0.0008(16)
C42 0.032(2) 0.026(2) 0.045(3) 0.001(2) -0.0022(19) -0.0025(18)
C43 0.031(2) 0.035(2) 0.061(3) 0.004(2) -0.002(2) 0.0052(19)
C44 0.031(2) 0.046(3) 0.046(3) 0.004(2) -0.005(2) 0.001(2)
C45 0.031(2) 0.038(2) 0.042(3) 0.0037(19) -0.0068(19) -0.0111(17)
C46 0.029(2) 0.0265(18) 0.032(2) 0.0068(17) -0.0066(18) -0.0035(16)
C51 0.029(2) 0.0252(19) 0.027(2) 0.0030(17) 0.0018(17) 0.0010(16)
C52 0.036(2) 0.0253(19) 0.035(2) -0.0022(19) -0.0004(17) -0.0083(18)
C53 0.044(3) 0.033(2) 0.052(3) 0.003(2) 0.010(2) -0.012(2)
C54 0.058(3) 0.027(2) 0.057(3) 0.014(2) 0.014(3) -0.003(2)
C55 0.058(3) 0.047(3) 0.038(3) 0.019(2) 0.010(2) 0.010(3)
C56 0.039(2) 0.035(2) 0.030(2) 0.007(2) -0.0002(19) -0.0009(19)
C61 0.036(2) 0.0237(18) 0.0179(19) 0.0034(15) 0.0008(16) 0.0033(16)
C62 0.039(3) 0.037(2) 0.035(3) -0.007(2) 0.007(2) -0.0032(19)
C63 0.053(3) 0.046(3) 0.037(3) 0.001(2) 0.015(2) 0.011(2)
C64 0.082(4) 0.029(2) 0.025(2) -0.002(2) 0.008(2) 0.012(3)
C65 0.077(4) 0.031(2) 0.029(3) -0.009(2) -0.011(2) 0.006(2)
C66 0.046(3) 0.033(2) 0.032(2) -0.001(2) -0.008(2) 0.003(2)

loop_
_atom_type_symbol
_atom_type_description
_atom_type_scat_dispersion_real
_atom_type_scat_dispersion_imag
_atom_type_scat_source
C C 0.0033 0.0016 'International Tables Vol C Tables 4.2.6.8 and 6.1.1.4'
H H 0.0000 0.0000 'International Tables Vol C Tables 4.2.6.8 and 6.1.1.4'
B B 0.0013 0.0007 'International Tables Vol C Tables 4.2.6.8 and 6.1.1.4'
O O 0.0106 0.0060 'International Tables Vol C Tables 4.2.6.8 and 6.1.1.4'
P P 0.1023 0.0942 'International Tables Vol C Tables 4.2.6.8 and 6.1.1.4'
Cl Cl 0.1484 0.1585 'International Tables Vol C Tables 4.2.6.8 and 6.1.1.4'
I I -0.4742 1.8119 'International Tables Vol C Tables 4.2.6.8 and 6.1.1.4'
Os Os -1.2165 7.6030 'International Tables Vol C Tables 4.2.6.8 and 6.1.1.4'
N N 0.0061 0.0033 'International Tables Vol C Tables 4.2.6.8 and 6.1.1.4'

loop_
_geom_angle_atom_site_label_1
_geom_angle_atom_site_label_2
_geom_angle_atom_site_label_3
_geom_angle
C1 Os B 91.7(2)
C1 Os N 166.58(16)
B Os N 75.09(16)
C1 Os P2 91.35(12)
B Os P2 90.38(13)
N Os P2 91.21(9)
C1 Os P1 90.76(12)
B Os P1 92.71(13)
N Os P1 87.47(9)
P2 Os P1 176.21(3)
C1 Os I 99.92(15)
B Os I 168.08(13)
N Os I 93.38(9)
P2 Os I 86.81(2)
P1 Os I 89.72(2)
C21 P1 C31 99.74(18)
C21 P1 C11 100.87(18)
C31 P1 C11 107.85(18)
C21 P1 Os 119.81(13)
C31 P1 Os 114.40(13)
C11 P1 Os 112.48(12)
C41 P2 C61 106.39(19)
C41 P2 C51 103.72(19)
C61 P2 C51 97.91(18)
C41 P2 Os 112.26(13)
C61 P2 Os 115.74(13)
C51 P2 Os 119.02(14)
C2 O2 B 115.8(3)
C2 N C7 117.3(4)
C2 N Os 114.8(3)
C7 N Os 127.7(3)
O2 B Cl 110.0(3)
O2 B Os 117.2(3)
Cl B Os 132.7(3)
O1 C1 Os 177.1(5)
N C2 O2 116.9(4)
N C2 C3 123.4(4)
O2 C2 C3 119.7(4)
C4 C3 C2 117.5(4)
C5 C4 C3 119.9(4)
C4 C5 C7 119.7(4)
N C7 C5 122.3(5)
C12 C11 C16 118.3(3)
C12 C11 P1 124.7(3)
C16 C11 P1 116.7(3)
C11 C12 C13 120.8(5)
C14 C13 C12 121.0(5)
C13 C14 C15 119.8(4)
C14 C15 C16 120.1(5)
C15 C16 C11 119.9(5)
C22 C21 C26 119.1(4)
C22 C21 P1 123.2(3)
C26 C21 P1 117.2(3)
C21 C22 C23 120.7(4)
C24 C23 C22 120.2(4)
C25 C24 C23 119.1(4)
C24 C25 C26 121.2(4)
C25 C26 C21 119.8(4)
C36 C31 C32 117.5(4)
C36 C31 P1 121.6(3)
C32 C31 P1 120.7(3)
C33 C32 C31 120.8(4)
C34 C33 C32 120.7(4)
C33 C34 C35 119.5(4)
C34 C35 C36 120.4(4)
C35 C36 C31 120.9(4)
C42 C41 C46 118.2(4)
C42 C41 P2 121.2(3)
C46 C41 P2 120.0(3)
C41 C42 C43 120.7(4)
C44 C43 C42 120.0(4)
C43 C44 C45 120.1(4)
C46 C45 C44 119.6(4)
C45 C46 C41 121.4(4)
C56 C51 C52 118.6(4)
C56 C51 P2 119.1(3)
C52 C51 P2 122.1(3)
C53 C52 C51 120.0(4)
C54 C53 C52 120.0(5)
C53 C54 C55 120.4(4)
C56 C55 C54 119.5(5)
C55 C56 C51 121.4(5)
C66 C61 C62 117.8(4)
C66 C61 P2 126.3(4)
C62 C61 P2 115.8(3)
C63 C62 C61 120.2(5)
C64 C63 C62 120.9(5)
C65 C64 C63 118.9(4)
C64 C65 C66 120.9(5)
C61 C66 C65 121.3(5)

loop_
_geom_bond_atom_site_label_1
_geom_bond_atom_site_label_2
_geom_bond_distance
Os C1 1.838(4)
Os B 2.039(4)
Os N 2.178(3)
Os P2 2.3894(10)
Os P1 2.3912(10)
Os I 2.8674(3)
Cl B 1.773(4)
P1 C21 1.833(4)
P1 C31 1.848(4)
P1 C11 1.850(4)
P2 C41 1.833(4)
P2 C61 1.838(4)
P2 C51 1.838(4)
O1 C1 1.162(5)
O2 C2 1.347(5)
O2 B 1.417(5)
N C2 1.337(5)
N C7 1.365(5)
C2 C3 1.405(6)
C3 C4 1.381(7)
C4 C5 1.370(7)
C5 C7 1.373(6)
C11 C12 1.377(6)
C11 C16 1.409(6)
C12 C13 1.392(7)
C13 C14 1.356(9)
C14 C15 1.384(9)
C15 C16 1.400(7)
C21 C22 1.380(6)
C21 C26 1.404(6)
C22 C23 1.399(6)
C23 C24 1.387(7)
C24 C25 1.384(7)
C25 C26 1.385(6)
C31 C36 1.399(5)
C31 C32 1.408(6)
C32 C33 1.385(6)
C33 C34 1.372(7)
C34 C35 1.385(7)
C35 C36 1.386(6)
C41 C42 1.387(6)
C41 C46 1.389(6)
C42 C43 1.401(6)
C43 C44 1.370(7)
C44 C45 1.390(7)
C45 C46 1.385(6)
C51 C56 1.399(6)
C51 C52 1.405(6)
C52 C53 1.398(6)
C53 C54 1.382(8)
C54 C55 1.395(8)
C55 C56 1.375(7)
C61 C66 1.384(6)
C61 C62 1.412(6)
C62 C63 1.390(7)
C63 C64 1.387(8)
C64 C65 1.372(8)
C65 C66 1.390(7)
